data_7005449
loop_
_publ_author_name
'Baca, Svetlana G.'
'Adams, Harry'
'Sykes, Daniel'
'Faulkner, Stephen'
'Ward, Michael D.'

_publ_section_title
;
 Three-component coordination networks based on [Ru(phen)(CN)4]2?
 anions, near-infrared luminescent lanthanide(iii) cations, and
 ancillary oligopyridine ligands: structures and photophysical
 properties
;
_journal_issue 23
_journal_name_full 'Dalton Transactions'
_journal_page_first 2419
_journal_paper_doi 10.1039/b702235b
_journal_year 2007
_chemical_formula_sum 'C56 H69 Er2 N22 O19.5 Ru3'
_chemical_formula_weight 2000.06
_chemical_name_systematic
;
?
;
_space_group_IT_number 2
_symmetry_cell_setting triclinic
_symmetry_space_group_name_Hall '-P 1'
_symmetry_space_group_name_H-M 'P -1'
_atom_sites_solution_hydrogens geom
_atom_sites_solution_primary direct
_atom_sites_solution_secondary difmap
_audit_creation_method SHELXL-97
_cell_angle_alpha 111.07(3)
_cell_angle_beta 95.38(3)
_cell_angle_gamma 95.64(3)
_cell_formula_units_Z 2
_cell_length_a 15.550(3)
_cell_length_b 15.800(3)
_cell_length_c 17.720(4)
_cell_measurement_temperature 100(2)
_cell_volume 4003.6(17)
_computing_cell_refinement 'Bruker SMART'
_computing_data_collection 'Bruker SMART'
_computing_data_reduction 'Bruker SAINT'
_computing_molecular_graphics 'Bruker SHELXTL'
_computing_publication_material 'Bruker SHELXTL'
_computing_structure_refinement 'SHELXL-97 (Sheldrick, 1997)'
_computing_structure_solution 'SHELXS-97 (Sheldrick, 1990)'
_diffrn_ambient_temperature 100(2)
_diffrn_measured_fraction_theta_full 0.998
_diffrn_measured_fraction_theta_max 0.998
_diffrn_measurement_device_type 'Bruker APEX2 CCDarea detector'
_diffrn_measurement_method 'phi and omega scans'
_diffrn_radiation_monochromator graphite
_diffrn_radiation_source 'fine-focus sealed tube'
_diffrn_radiation_type MoK\a
_diffrn_radiation_wavelength 0.71073
_diffrn_reflns_av_R_equivalents 0.0621
_diffrn_reflns_av_sigmaI/netI 0.0652
_diffrn_reflns_limit_h_max 18
_diffrn_reflns_limit_h_min -18
_diffrn_reflns_limit_k_max 18
_diffrn_reflns_limit_k_min -18
_diffrn_reflns_limit_l_max 21
_diffrn_reflns_limit_l_min -21
_diffrn_reflns_number 58489
_diffrn_reflns_theta_full 25.00
_diffrn_reflns_theta_max 25.00
_diffrn_reflns_theta_min 1.40
_exptl_absorpt_coefficient_mu 2.701
_exptl_absorpt_correction_T_max 0.8334
_exptl_absorpt_correction_T_min 0.5080
_exptl_absorpt_correction_type multi-scan
_exptl_absorpt_process_details sadabs
_exptl_crystal_colour red
_exptl_crystal_density_diffrn 1.659
_exptl_crystal_density_method 'not measured'
_exptl_crystal_description plate
_exptl_crystal_F_000 1966
_exptl_crystal_size_max 0.29
_exptl_crystal_size_mid 0.20
_exptl_crystal_size_min 0.07
_refine_diff_density_max 4.845
_refine_diff_density_min -2.991
_refine_diff_density_rms 0.224
_refine_ls_extinction_method none
_refine_ls_goodness_of_fit_ref 1.142
_refine_ls_hydrogen_treatment constr
_refine_ls_matrix_type full
_refine_ls_number_parameters 969
_refine_ls_number_reflns 14089
_refine_ls_number_restraints 18
_refine_ls_restrained_S_all 1.142
_refine_ls_R_factor_all 0.1123
_refine_ls_R_factor_gt 0.0828
_refine_ls_shift/su_max 0.001
_refine_ls_shift/su_mean 0.000
_refine_ls_structure_factor_coef Fsqd
_refine_ls_weighting_details 'calc w=1/[\s^2^(Fo^2^)+(0.0175P)^2^+128.8941P] where P=(Fo^2^+2Fc^2^)/3'
_refine_ls_weighting_scheme calc
_refine_ls_wR_factor_gt 0.1755
_refine_ls_wR_factor_ref 0.1901
_reflns_number_gt 10473
_reflns_number_total 14089
_reflns_threshold_expression >2sigma(I)
_cod_data_source_file b702235b.txt
_cod_data_source_block imw639h
_cod_original_cell_volume 4003.6(14)
_cod_original_sg_symbol_H-M P-1
_cod_original_formula_sum 'C56 H69 Er2 N22 O19.50 Ru3'
_cod_database_code 7005449

loop_
_symmetry_equiv_pos_as_xyz
'x, y, z'
'-x, -y, -z'

loop_
_atom_site_label
_atom_site_type_symbol
_atom_site_fract_x
_atom_site_fract_y
_atom_site_fract_z
_atom_site_U_iso_or_equiv
_atom_site_adp_type
_atom_site_occupancy
_atom_site_symmetry_multiplicity
_atom_site_calc_flag
_atom_site_refinement_flags
_atom_site_disorder_assembly
_atom_site_disorder_group
Er1 Er -0.04380(4) 0.48619(4) 0.30672(4) 0.03178(18) Uani 1 1 d . . .
Er2 Er 0.06847(4) 0.00122(4) 0.18657(4) 0.02900(17) Uani 1 1 d . . .
Ru1 Ru -0.22561(7) 0.15946(7) 0.21427(7) 0.0302(3) Uani 1 1 d . . .
Ru2 Ru 0.24943(7) 0.33655(7) 0.31354(8) 0.0330(3) Uani 1 1 d . . .
Ru3 Ru 0.27441(11) -0.27521(10) 0.13209(9) 0.0553(4) Uani 1 1 d . . .
C1 C -0.3090(11) -0.0193(10) 0.2302(10) 0.048(4) Uani 1 1 d . . .
H1 H -0.2521 -0.0364 0.2320 0.058 Uiso 1 1 calc R . .
C2 C -0.3832(15) -0.0773(12) 0.2398(12) 0.068(6) Uani 1 1 d . . .
H2 H -0.3743 -0.1306 0.2508 0.082 Uiso 1 1 calc R . .
C3 C -0.4635(12) -0.0551(13) 0.2331(12) 0.064(6) Uani 1 1 d . . .
H3 H -0.5108 -0.0944 0.2385 0.077 Uiso 1 1 calc R . .
C4 C -0.4809(12) 0.0217(11) 0.2187(12) 0.060(5) Uani 1 1 d . . .
C5 C -0.5640(11) 0.0464(15) 0.2097(13) 0.074(7) Uani 1 1 d . . .
H5 H -0.6137 0.0090 0.2138 0.089 Uiso 1 1 calc R . .
C6 C -0.5739(11) 0.1231(14) 0.1950(12) 0.069(6) Uani 1 1 d . . .
H6 H -0.6312 0.1373 0.1869 0.082 Uiso 1 1 calc R . .
C7 C -0.5003(10) 0.1853(11) 0.1912(10) 0.052(5) Uani 1 1 d . . .
C8 C -0.5063(10) 0.2674(12) 0.1822(11) 0.056(5) Uani 1 1 d . . .
H8 H -0.5614 0.2879 0.1785 0.067 Uiso 1 1 calc R . .
C9 C -0.4312(11) 0.3198(12) 0.1785(11) 0.056(5) Uani 1 1 d . . .
H9 H -0.4343 0.3768 0.1726 0.067 Uiso 1 1 calc R . .
C10 C -0.3518(10) 0.2888(10) 0.1837(11) 0.048(4) Uani 1 1 d . . .
H10 H -0.3014 0.3246 0.1788 0.058 Uiso 1 1 calc R . .
C11 C -0.4150(9) 0.1600(9) 0.1989(9) 0.038(4) Uani 1 1 d . . .
C12 C -0.4045(10) 0.0766(10) 0.2126(10) 0.044(4) Uani 1 1 d . . .
C13 C -0.1516(8) 0.2689(10) 0.2164(9) 0.031(3) Uani 1 1 d . . .
C14 C -0.1209(9) 0.1013(9) 0.2298(9) 0.034(3) Uani 1 1 d . . .
C15 C -0.2246(8) 0.0911(9) 0.0919(10) 0.032(3) Uani 1 1 d . . .
C16 C -0.2257(9) 0.2288(10) 0.3341(10) 0.039(4) Uani 1 1 d . . .
C17 C 0.3221(11) 0.5310(10) 0.3173(10) 0.045(4) Uani 1 1 d . . .
H17 H 0.2641 0.5335 0.2967 0.054 Uiso 1 1 calc R . .
C18 C 0.3847(12) 0.6075(11) 0.3329(12) 0.058(5) Uani 1 1 d . . .
H18 H 0.3699 0.6600 0.3233 0.070 Uiso 1 1 calc R . .
C19 C 0.4678(12) 0.6034(12) 0.3624(12) 0.062(5) Uani 1 1 d . . .
H19 H 0.5119 0.6540 0.3732 0.075 Uiso 1 1 calc R . .
C20 C 0.4897(9) 0.5261(11) 0.3772(11) 0.046(4) Uani 1 1 d . . .
C21 C 0.5743(12) 0.5182(15) 0.4085(13) 0.071(6) Uani 1 1 d . . .
H21 H 0.6210 0.5666 0.4207 0.085 Uiso 1 1 calc R . .
C22 C 0.5875(11) 0.4421(15) 0.4207(12) 0.064(5) Uani 1 1 d . . .
H22 H 0.6448 0.4388 0.4422 0.077 Uiso 1 1 calc R . .
C23 C 0.5231(10) 0.3652(12) 0.4045(10) 0.050(4) Uani 1 1 d . . .
C24 C 0.5369(11) 0.2861(13) 0.4207(11) 0.055(5) Uani 1 1 d . . .
H24 H 0.5931 0.2789 0.4416 0.066 Uiso 1 1 calc R . .
C25 C 0.4666(11) 0.2199(13) 0.4053(12) 0.059(5) Uani 1 1 d . . .
H25 H 0.4737 0.1659 0.4159 0.071 Uiso 1 1 calc R . .
C26 C 0.3845(10) 0.2314(11) 0.3742(10) 0.046(4) Uani 1 1 d . . .
H26 H 0.3365 0.1854 0.3658 0.055 Uiso 1 1 calc R . .
C27 C 0.4385(9) 0.3731(11) 0.3729(10) 0.042(4) Uani 1 1 d . . .
C28 C 0.4213(9) 0.4522(10) 0.3581(10) 0.040(4) Uani 1 1 d . . .
C29 C 0.1759(10) 0.2188(10) 0.2979(9) 0.037(4) Uani 1 1 d . . .
C30 C 0.1448(9) 0.3832(9) 0.2836(9) 0.035(4) Uani 1 1 d . . .
C31 C 0.2289(8) 0.3911(9) 0.4302(10) 0.037(4) Uani 1 1 d . . .
C32 C 0.2594(8) 0.2761(10) 0.1909(11) 0.036(4) Uani 1 1 d . . .
C33 C 0.3614(13) -0.1473(14) 0.0525(11) 0.064(5) Uani 1 1 d . . .
H33 H 0.3096 -0.1197 0.0569 0.076 Uiso 1 1 calc R . .
C34 C 0.4301(15) -0.1141(17) 0.0191(12) 0.080(7) Uani 1 1 d . . .
H34 H 0.4235 -0.0663 -0.0007 0.096 Uiso 1 1 calc R . .
C36 C 0.5072(17) -0.152(2) 0.0155(15) 0.097(8) Uani 1 1 d . . .
H36 H 0.5553 -0.1273 -0.0034 0.116 Uiso 1 1 calc R . .
C37 C 0.5127(15) -0.223(2) 0.0393(14) 0.091(8) Uani 1 1 d . . .
C38 C 0.588(2) -0.266(3) 0.0356(18) 0.128(13) Uani 1 1 d . . .
H38 H 0.6383 -0.2438 0.0180 0.154 Uiso 1 1 calc R . .
C39 C 0.589(3) -0.338(3) 0.0567(18) 0.16(2) Uani 1 1 d . . .
H39 H 0.6407 -0.3663 0.0510 0.194 Uiso 1 1 calc R . .
C40 C 0.521(3) -0.377(2) 0.0869(15) 0.128(14) Uani 1 1 d . . .
C41 C 0.517(3) -0.453(3) 0.107(2) 0.150(18) Uani 1 1 d . . .
H41 H 0.5675 -0.4819 0.1081 0.180 Uiso 1 1 calc R . .
C42 C 0.441(3) -0.488(2) 0.1262(16) 0.133(15) Uani 1 1 d . . .
H42 H 0.4395 -0.5435 0.1359 0.159 Uiso 1 1 calc R . .
C43 C 0.366(2) -0.4433(16) 0.1317(13) 0.110(11) Uani 1 1 d . . .
H43 H 0.3142 -0.4670 0.1462 0.132 Uiso 1 1 calc R . .
C44 C 0.4461(18) -0.3332(19) 0.0918(11) 0.091(9) Uani 1 1 d . . .
C45 C 0.4417(15) -0.2569(15) 0.0690(11) 0.068(6) Uani 1 1 d . . .
C46 C 0.1953(11) -0.1783(11) 0.1508(10) 0.045(4) Uani 1 1 d . . .
C47 C 0.3392(13) -0.2033(13) 0.2452(13) 0.054(5) Uani 1 1 d . . .
C48 C 0.2041(19) -0.3452(17) 0.0215(16) 0.092(8) Uani 1 1 d . . .
C49 C 0.1960(17) -0.3411(13) 0.1792(12) 0.074(7) Uani 1 1 d . . .
C50 C -0.0051(8) 0.3140(9) 0.3790(9) 0.031(3) Uani 1 1 d . . .
H50 H -0.0125 0.2794 0.3220 0.037 Uiso 1 1 calc R . .
C51 C 0.0083(9) 0.2705(9) 0.4317(10) 0.038(4) Uani 1 1 d . . .
H51 H 0.0106 0.2065 0.4120 0.046 Uiso 1 1 calc R . .
C52 C 0.0020(8) 0.4494(8) 0.4852(9) 0.027(3) Uani 1 1 d . . .
C53 C -0.0042(9) 0.2308(9) 0.0824(9) 0.033(3) Uani 1 1 d . . .
H53 H -0.0042 0.2952 0.1055 0.039 Uiso 1 1 calc R . .
C54 C 0.0198(8) 0.1826(8) 0.1288(9) 0.027(3) Uani 1 1 d . . .
H54 H 0.0362 0.2147 0.1859 0.033 Uiso 1 1 calc R . .
C55 C -0.0028(8) 0.0500(8) 0.0171(8) 0.026(3) Uani 1 1 d . . .
N1 N -0.3217(8) 0.0565(8) 0.2190(8) 0.038(3) Uani 1 1 d . . .
N2 N -0.3419(7) 0.2116(8) 0.1951(7) 0.037(3) Uani 1 1 d . . .
N3 N -0.1137(7) 0.3384(8) 0.2247(7) 0.033(3) Uani 1 1 d . . .
N4 N -0.0596(7) 0.0665(8) 0.2346(8) 0.036(3) Uani 1 1 d . . .
N5 N -0.2227(9) 0.0485(8) 0.0236(8) 0.043(3) Uani 1 1 d . . .
N6 N -0.2248(9) 0.2742(11) 0.4033(9) 0.062(4) Uani 1 1 d . . .
N7 N 0.3380(8) 0.4545(8) 0.3292(8) 0.040(3) Uani 1 1 d . . .
N8 N 0.3705(8) 0.3041(8) 0.3559(8) 0.041(3) Uani 1 1 d . . .
N9 N 0.1350(7) 0.1481(8) 0.2788(7) 0.034(3) Uani 1 1 d . . .
N10 N 0.0812(7) 0.4143(8) 0.2706(7) 0.035(3) Uani 1 1 d . . .
N11 N 0.2137(8) 0.4234(9) 0.4967(9) 0.049(4) Uani 1 1 d . . .
N12 N 0.2575(8) 0.2389(9) 0.1218(9) 0.047(3) Uani 1 1 d . . .
N13 N 0.3677(10) -0.2164(11) 0.0780(8) 0.059(4) Uani 1 1 d . . .
N14 N 0.3707(15) -0.3645(12) 0.1152(10) 0.083(6) Uani 1 1 d . . .
N15 N 0.1530(8) -0.1208(8) 0.1641(8) 0.043(3) Uani 1 1 d . . .
N16 N 0.3752(12) -0.1665(12) 0.3101(11) 0.066(5) Uani 1 1 d . . .
N17 N 0.163(2) -0.3902(15) -0.0431(14) 0.131(10) Uani 1 1 d . . .
N18 N 0.1461(16) -0.3859(13) 0.2009(12) 0.098(7) Uani 1 1 d . . .
N19 N -0.0083(7) 0.4051(7) 0.4054(7) 0.027(2) Uani 1 1 d . . .
N21 N 0.0215(7) 0.0915(7) 0.0981(7) 0.025(2) Uani 1 1 d . . .
N22 N -0.0281(7) 0.0889(7) -0.0345(7) 0.029(3) Uani 1 1 d . . .
C56 C -0.0285(9) 0.1817(9) 0.0002(9) 0.036(4) Uani 1 1 d . . .
H56 H -0.0463 0.2133 -0.0338 0.043 Uiso 1 1 calc R . .
C35 C 0.0185(9) 0.3209(9) 0.5146(10) 0.040(4) Uani 1 1 d . . .
N20 N 0.0147(7) 0.4126(7) 0.5398(7) 0.031(3) Uani 1 1 d . . .
H35 H 0.0209 0.4466 0.5922 0.037 Uiso 1 1 calc R . .
O1 O 0.0654(7) 0.6088(7) 0.3308(7) 0.052(3) Uani 1 1 d . . .
H1B H 0.1049 0.6059 0.3660 0.062 Uiso 1 1 d R . .
H1C H 0.0915 0.6309 0.3005 0.062 Uiso 1 1 d R . .
O2 O -0.1277(8) 0.6033(8) 0.3123(8) 0.065(4) Uani 1 1 d . . .
H2B H -0.1663 0.5881 0.2707 0.078 Uiso 1 1 d R . .
H2C H -0.0900 0.6173 0.2895 0.078 Uiso 1 1 d R . .
O3 O -0.0445(8) 0.4871(8) 0.1760(7) 0.060(3) Uani 1 1 d . . .
H3B H -0.0749 0.4486 0.1327 0.072 Uiso 1 1 d R . .
H3C H -0.0578 0.5391 0.1796 0.072 Uiso 1 1 d R . .
O4 O -0.1766(6) 0.4598(7) 0.3577(7) 0.046(3) Uani 1 1 d . . .
H4B H -0.1621 0.4896 0.4082 0.055 Uiso 1 1 d R . .
H4C H -0.1809 0.4018 0.3427 0.055 Uiso 1 1 d R . .
O5 O 0.1932(6) 0.0436(6) 0.1335(6) 0.031(2) Uani 1 1 d . . .
H5B H 0.2135 0.0141 0.0902 0.037 Uiso 1 1 d R . .
H5C H 0.2121 0.0964 0.1343 0.037 Uiso 1 1 d R . .
O6 O 0.0919(9) -0.0151(8) 0.3112(7) 0.065(4) Uani 1 1 d . . .
H6B H 0.1096 -0.0684 0.2965 0.078 Uiso 1 1 d R . .
H6C H 0.0756 0.0039 0.3582 0.078 Uiso 1 1 d R . .
O7 O -0.0431(7) -0.1236(6) 0.1633(7) 0.050(3) Uani 1 1 d . . .
H7B H -0.0254 -0.1412 0.2013 0.060 Uiso 1 1 d R . .
H7C H -0.0880 -0.1078 0.1858 0.060 Uiso 1 1 d R . .
O8 O 0.946(2) 0.742(2) 0.287(2) 0.098(10) Uiso 0.50 1 d P . .
O9 O 0.181(2) 0.403(2) 0.0944(19) 0.086(9) Uiso 0.50 1 d P . .
O10 O 0.543(2) 0.845(2) 0.402(2) 0.097(10) Uiso 0.50 1 d P . .
O11 O 0.385(2) 0.026(2) 0.419(3) 0.112(9) Uani 0.50 1 d PU A 1
O11' O 0.299(2) 0.020(2) 0.376(3) 0.111(9) Uani 0.50 1 d PU B 2
O12 O 0.6608(19) 0.733(2) 0.3420(18) 0.079(8) Uiso 0.50 1 d P . .
O13 O 0.204(2) 0.191(2) -0.128(2) 0.104(11) Uiso 0.50 1 d P . .
O14 O 0.7867(18) 0.7493(19) 0.4632(17) 0.072(7) Uiso 0.50 1 d P . .
O15 O 0.898(3) 0.035(3) 0.441(4) 0.200(18) Uani 0.50 1 d PU C 1
O15' O 0.820(3) -0.027(3) 0.428(4) 0.201(18) Uani 0.50 1 d PU D 2
O16 O 0.7736(17) 0.1478(18) 0.4949(16) 0.069(7) Uiso 0.50 1 d P E 2
O17 O 0.9810(15) 0.6942(14) 0.1296(17) 0.157(9) Uani 1 1 d . F 2
O18 O 1.1417(15) 0.8287(15) 0.3426(14) 0.052(6) Uiso 0.50 1 d P G 2
O19 O 0.0833(17) 0.0924(14) 0.4668(11) 0.145(9) Uani 1 1 d . H 2
O20 O 0.1805(12) 0.1240(13) -0.0493(12) 0.031(5) Uani 0.50 1 d P I 2
O20' O 0.273(5) 0.129(2) -0.028(2) 0.19(3) Uani 0.50 1 d P I 2
O21 O 0.8085(9) 0.4013(9) 0.5574(9) 0.077(4) Uani 1 1 d . J 2
O22 O 0.697(2) 0.556(4) 0.258(3) 0.17(2) Uani 0.50 1 d P K 1
O22' O 0.722(3) 0.508(3) 0.117(4) 0.22(3) Uani 0.50 1 d P L 2
O23 O 0.180(3) 0.386(3) -0.058(3) 0.163(19) Uani 0.50 1 d P . .
O24 O 0.872(2) 0.888(3) 0.300(2) 0.119(11) Uani 0.50 1 d PU M 1
O24' O 0.781(2) 0.821(3) 0.278(2) 0.120(11) Uani 0.50 1 d PU N 2

loop_
_atom_site_aniso_label
_atom_site_aniso_U_11
_atom_site_aniso_U_22
_atom_site_aniso_U_33
_atom_site_aniso_U_23
_atom_site_aniso_U_13
_atom_site_aniso_U_12
Er1 0.0264(3) 0.0195(3) 0.0472(4) 0.0088(3) 0.0087(3) 0.0036(2)
Er2 0.0286(3) 0.0191(3) 0.0376(4) 0.0068(3) 0.0127(3) 0.0027(2)
Ru1 0.0238(6) 0.0220(6) 0.0424(7) 0.0055(5) 0.0174(5) 0.0050(4)
Ru2 0.0191(5) 0.0212(6) 0.0513(8) 0.0022(5) 0.0147(5) 0.0032(4)
Ru3 0.0904(12) 0.0437(8) 0.0440(8) 0.0216(7) 0.0203(8) 0.0353(8)
C1 0.058(10) 0.028(8) 0.059(11) 0.012(8) 0.028(9) -0.002(7)
C2 0.105(17) 0.028(9) 0.062(13) 0.008(9) 0.028(12) -0.019(10)
C3 0.045(11) 0.052(12) 0.083(15) 0.010(10) 0.031(10) -0.020(9)
C4 0.061(12) 0.031(9) 0.067(13) -0.007(8) 0.028(10) -0.010(8)
C5 0.032(10) 0.063(13) 0.091(16) -0.009(12) 0.019(10) -0.024(9)
C6 0.032(9) 0.057(12) 0.084(15) -0.012(11) 0.021(9) -0.007(8)
C7 0.042(9) 0.045(10) 0.043(10) -0.017(8) 0.016(8) 0.002(8)
C8 0.032(9) 0.051(11) 0.068(12) -0.004(9) 0.017(8) 0.017(8)
C9 0.045(10) 0.046(10) 0.071(13) 0.013(9) 0.009(9) 0.018(8)
C10 0.031(8) 0.034(9) 0.078(13) 0.018(8) 0.007(8) 0.009(7)
C11 0.025(7) 0.027(8) 0.050(10) 0.001(7) 0.012(7) -0.001(6)
C12 0.041(9) 0.032(8) 0.043(10) -0.009(7) 0.018(7) -0.002(7)
C13 0.016(6) 0.034(8) 0.043(9) 0.011(7) 0.017(6) 0.006(6)
C14 0.036(8) 0.027(7) 0.038(9) 0.012(7) 0.017(7) -0.010(6)
C15 0.020(7) 0.020(7) 0.062(11) 0.019(7) 0.011(7) 0.006(5)
C16 0.033(8) 0.039(9) 0.039(10) 0.008(7) 0.012(7) -0.001(7)
C17 0.042(9) 0.032(8) 0.060(11) 0.014(8) 0.012(8) 0.004(7)
C18 0.061(12) 0.032(9) 0.076(14) 0.016(9) 0.008(10) -0.010(8)
C19 0.055(12) 0.043(10) 0.074(14) 0.012(10) 0.009(10) -0.028(9)
C20 0.017(7) 0.045(10) 0.065(11) 0.013(8) 0.005(7) -0.010(6)
C21 0.048(11) 0.075(15) 0.076(15) 0.017(12) 0.011(10) -0.019(10)
C22 0.027(9) 0.083(15) 0.066(13) 0.014(11) -0.010(8) -0.003(9)
C23 0.026(8) 0.059(11) 0.054(11) 0.008(9) 0.005(7) 0.012(8)
C24 0.035(9) 0.069(12) 0.052(11) 0.011(9) 0.010(8) 0.010(9)
C25 0.038(10) 0.064(12) 0.072(13) 0.018(10) 0.018(9) 0.013(9)
C26 0.040(9) 0.036(9) 0.060(11) 0.014(8) 0.017(8) 0.009(7)
C27 0.026(8) 0.042(9) 0.052(10) 0.009(8) 0.007(7) 0.000(7)
C28 0.028(8) 0.036(8) 0.048(10) 0.005(7) 0.009(7) 0.004(6)
C29 0.038(8) 0.034(9) 0.039(9) 0.005(7) 0.017(7) 0.020(7)
C30 0.026(8) 0.029(7) 0.038(9) -0.005(6) 0.024(6) -0.002(6)
C31 0.020(7) 0.022(7) 0.055(10) -0.008(7) 0.020(7) 0.007(6)
C32 0.011(6) 0.033(8) 0.066(12) 0.019(8) 0.011(7) 0.005(6)
C33 0.071(13) 0.078(14) 0.061(12) 0.039(11) 0.019(10) 0.038(11)
C34 0.077(15) 0.109(19) 0.054(13) 0.029(13) 0.020(11) 0.008(14)
C36 0.080(17) 0.15(3) 0.071(17) 0.045(17) 0.020(13) 0.024(17)
C37 0.068(15) 0.16(3) 0.058(14) 0.038(16) 0.030(12) 0.053(16)
C38 0.11(3) 0.21(4) 0.07(2) 0.06(2) 0.016(17) 0.04(3)
C39 0.16(3) 0.27(6) 0.049(19) 0.01(2) 0.03(2) 0.12(4)
C40 0.20(4) 0.15(3) 0.048(14) 0.021(15) 0.027(18) 0.15(3)
C41 0.17(4) 0.22(4) 0.09(2) 0.05(2) 0.04(2) 0.15(4)
C42 0.24(4) 0.09(2) 0.070(18) 0.019(15) 0.00(2) 0.13(3)
C43 0.22(3) 0.080(16) 0.050(14) 0.025(12) 0.018(16) 0.09(2)
C44 0.11(2) 0.14(2) 0.026(10) 0.022(12) 0.019(11) 0.082(18)
C45 0.094(16) 0.077(14) 0.038(11) 0.019(10) 0.015(10) 0.044(12)
C46 0.048(10) 0.049(10) 0.047(10) 0.024(8) 0.015(8) 0.013(8)
C47 0.067(12) 0.051(11) 0.070(14) 0.038(11) 0.039(11) 0.036(10)
C48 0.15(2) 0.073(16) 0.071(16) 0.034(13) 0.013(16) 0.055(16)
C49 0.122(19) 0.045(11) 0.050(12) 0.010(10) -0.005(12) 0.033(12)
C50 0.015(6) 0.028(7) 0.044(9) 0.006(7) 0.011(6) 0.004(5)
C51 0.038(8) 0.019(7) 0.052(10) 0.006(7) 0.012(7) 0.001(6)
C52 0.019(6) 0.021(7) 0.038(8) 0.009(6) 0.004(6) -0.006(5)
C53 0.032(8) 0.014(6) 0.047(9) 0.003(6) 0.019(7) 0.004(6)
C54 0.023(7) 0.023(7) 0.038(8) 0.010(6) 0.016(6) 0.004(5)
C55 0.014(6) 0.024(7) 0.033(8) 0.005(6) 0.006(5) -0.002(5)
N1 0.034(7) 0.029(7) 0.050(8) 0.010(6) 0.019(6) 0.000(5)
N2 0.028(6) 0.031(7) 0.043(8) 0.003(6) 0.008(5) 0.005(5)
N3 0.021(6) 0.033(7) 0.043(7) 0.009(6) 0.014(5) 0.005(5)
N4 0.024(6) 0.035(7) 0.059(9) 0.024(6) 0.020(6) 0.014(5)
N5 0.054(8) 0.029(7) 0.040(8) 0.001(6) 0.021(7) 0.010(6)
N6 0.045(9) 0.068(10) 0.053(10) -0.004(8) 0.021(7) 0.004(7)
N7 0.033(7) 0.022(6) 0.053(8) 0.001(6) 0.011(6) -0.003(5)
N8 0.034(7) 0.027(7) 0.057(9) 0.009(6) 0.011(6) 0.001(5)
N9 0.030(6) 0.024(6) 0.039(7) -0.002(5) 0.017(5) 0.001(5)
N10 0.024(6) 0.033(7) 0.046(8) 0.012(6) 0.005(5) -0.001(5)
N11 0.029(7) 0.041(8) 0.063(10) 0.004(7) 0.001(7) 0.006(6)
N12 0.042(8) 0.045(8) 0.056(10) 0.015(7) 0.027(7) 0.013(6)
N13 0.072(10) 0.080(11) 0.041(9) 0.032(8) 0.019(7) 0.038(9)
N14 0.153(19) 0.063(11) 0.050(10) 0.024(9) 0.025(11) 0.069(12)
N15 0.042(8) 0.031(7) 0.059(9) 0.019(6) 0.016(7) 0.013(6)
N16 0.078(12) 0.070(11) 0.071(12) 0.036(10) 0.045(10) 0.031(9)
N17 0.23(3) 0.074(15) 0.074(16) 0.024(12) -0.026(18) 0.011(17)
N18 0.16(2) 0.060(12) 0.077(14) 0.041(11) 0.024(13) -0.015(13)
N19 0.023(6) 0.018(5) 0.035(7) 0.005(5) 0.005(5) 0.000(4)
N21 0.023(5) 0.017(5) 0.036(7) 0.011(5) 0.009(5) 0.001(4)
N22 0.030(6) 0.019(6) 0.038(7) 0.008(5) 0.007(5) 0.011(5)
C56 0.036(8) 0.020(7) 0.051(10) 0.006(7) 0.018(7) 0.012(6)
C35 0.035(8) 0.025(7) 0.057(11) 0.007(7) 0.018(7) 0.007(6)
N20 0.029(6) 0.015(5) 0.042(7) 0.002(5) 0.012(5) 0.000(5)
O1 0.048(7) 0.040(6) 0.073(8) 0.033(6) 0.004(6) -0.005(5)
O2 0.054(7) 0.055(8) 0.079(9) 0.016(7) -0.002(7) 0.025(6)
O3 0.078(9) 0.053(7) 0.058(8) 0.034(6) 0.006(6) 0.001(6)
O4 0.033(6) 0.038(6) 0.050(7) -0.004(5) 0.014(5) 0.008(5)
O5 0.031(5) 0.020(5) 0.037(6) 0.004(4) 0.016(4) 0.001(4)
O6 0.111(11) 0.044(7) 0.035(7) 0.009(6) 0.004(7) 0.015(7)
O7 0.057(7) 0.027(5) 0.064(8) 0.009(5) 0.041(6) -0.001(5)
O11 0.071(14) 0.066(13) 0.22(3) 0.083(17) 0.022(17) 0.000(12)
O11' 0.070(14) 0.065(13) 0.22(3) 0.084(17) 0.021(17) 0.000(12)
O15 0.16(3) 0.13(3) 0.35(5) 0.09(3) 0.20(3) 0.06(2)
O15' 0.16(3) 0.13(3) 0.35(5) 0.09(3) 0.20(3) 0.06(2)
O17 0.139(18) 0.101(15) 0.25(3) 0.091(18) 0.031(18) 0.004(13)
O19 0.25(3) 0.117(15) 0.094(14) 0.048(12) 0.043(15) 0.103(17)
O20 0.023(9) 0.030(11) 0.038(12) 0.012(9) -0.007(9) 0.007(8)
O20' 0.41(9) 0.06(2) 0.10(3) 0.01(2) 0.17(5) 0.00(4)
O21 0.066(9) 0.072(9) 0.076(10) 0.004(7) 0.008(7) 0.026(7)
O22 0.04(2) 0.27(6) 0.25(6) 0.14(5) 0.01(3) 0.05(3)
O22' 0.08(3) 0.15(4) 0.32(7) -0.07(4) 0.00(3) 0.09(3)
O23 0.10(3) 0.16(4) 0.21(5) 0.05(4) -0.04(3) 0.00(3)
O24 0.12(2) 0.19(3) 0.13(2) 0.12(2) 0.084(19) 0.10(2)
O24' 0.13(2) 0.19(3) 0.13(2) 0.12(2) 0.085(19) 0.10(2)

loop_
_atom_type_symbol
_atom_type_description
_atom_type_scat_dispersion_real
_atom_type_scat_dispersion_imag
_atom_type_scat_source
C C 0.0033 0.0016 'International Tables Vol C Tables 4.2.6.8 and 6.1.1.4'
H H 0.0000 0.0000 'International Tables Vol C Tables 4.2.6.8 and 6.1.1.4'
N N 0.0061 0.0033 'International Tables Vol C Tables 4.2.6.8 and 6.1.1.4'
O O 0.0106 0.0060 'International Tables Vol C Tables 4.2.6.8 and 6.1.1.4'
Ru Ru -1.2594 0.8363 'International Tables Vol C Tables 4.2.6.8 and 6.1.1.4'
Er Er -0.2586 4.9576 'International Tables Vol C Tables 4.2.6.8 and 6.1.1.4'

loop_
_geom_angle_atom_site_label_1
_geom_angle_atom_site_label_2
_geom_angle_atom_site_label_3
_geom_angle
_geom_angle_site_symmetry_1
_geom_angle_site_symmetry_3
_geom_angle_publ_flag
O3 Er1 O1 79.4(4) . . ?
O3 Er1 O2 78.7(4) . . ?
O1 Er1 O2 79.1(4) . . ?
O3 Er1 N3 77.6(4) . . ?
O1 Er1 N3 150.1(4) . . ?
O2 Er1 N3 114.3(4) . . ?
O3 Er1 N10 80.4(4) . . ?
O1 Er1 N10 76.5(4) . . ?
O2 Er1 N10 150.3(4) . . ?
N3 Er1 N10 81.1(4) . . ?
O3 Er1 O4 121.2(4) . . ?
O1 Er1 O4 137.3(4) . . ?
O2 Er1 O4 70.4(4) . . ?
N3 Er1 O4 71.9(4) . . ?
N10 Er1 O4 139.1(4) . . ?
O3 Er1 N19 147.7(4) . . ?
O1 Er1 N19 109.7(4) . . ?
O2 Er1 N19 132.9(4) . . ?
N3 Er1 N19 81.5(4) . . ?
N10 Er1 N19 72.3(4) . . ?
O4 Er1 N19 73.8(4) . . ?
O3 Er1 N20 144.3(4) . 2_566 ?
O1 Er1 N20 69.8(4) . 2_566 ?
O2 Er1 N20 78.4(4) . 2_566 ?
N3 Er1 N20 137.2(4) . 2_566 ?
N10 Er1 N20 108.3(4) . 2_566 ?
O4 Er1 N20 75.2(3) . 2_566 ?
N19 Er1 N20 63.4(3) . 2_566 ?
O3 Er1 H2C 65.1 . . ?
O1 Er1 H2C 63.9 . . ?
O2 Er1 H2C 19.5 . . ?
N3 Er1 H2C 120.9 . . ?
N10 Er1 H2C 130.8 . . ?
O4 Er1 H2C 89.8 . . ?
N19 Er1 H2C 147.1 . . ?
N20 Er1 H2C 85.1 2_566 . ?
O6 Er2 N9 75.5(4) . . ?
O6 Er2 O5 117.2(4) . . ?
N9 Er2 O5 72.4(3) . . ?
O6 Er2 N15 74.9(4) . . ?
N9 Er2 N15 117.1(4) . . ?
O5 Er2 N15 74.1(4) . . ?
O6 Er2 O7 80.7(4) . . ?
N9 Er2 O7 145.3(4) . . ?
O5 Er2 O7 142.0(3) . . ?
N15 Er2 O7 79.5(4) . . ?
O6 Er2 N4 85.4(4) . . ?
N9 Er2 N4 80.2(4) . . ?
O5 Er2 N4 137.4(3) . . ?
N15 Er2 N4 148.5(4) . . ?
O7 Er2 N4 73.0(4) . . ?
O6 Er2 N22 142.8(4) . 2 ?
N9 Er2 N22 140.4(4) . 2 ?
O5 Er2 N22 77.8(3) . 2 ?
N15 Er2 N22 77.6(4) . 2 ?
O7 Er2 N22 70.1(4) . 2 ?
N4 Er2 N22 106.5(4) . 2 ?
O6 Er2 N21 151.6(4) . . ?
N9 Er2 N21 82.9(4) . . ?
O5 Er2 N21 72.2(3) . . ?
N15 Er2 N21 132.4(4) . . ?
O7 Er2 N21 108.9(4) . . ?
N4 Er2 N21 72.7(4) . . ?
N22 Er2 N21 63.2(3) 2 . ?
C13 Ru1 C14 91.1(5) . . ?
C13 Ru1 C16 85.9(6) . . ?
C14 Ru1 C16 94.7(6) . . ?
C13 Ru1 C15 93.1(5) . . ?
C14 Ru1 C15 85.5(5) . . ?
C16 Ru1 C15 178.9(6) . . ?
C13 Ru1 N2 92.9(5) . . ?
C14 Ru1 N2 175.9(5) . . ?
C16 Ru1 N2 86.7(5) . . ?
C15 Ru1 N2 93.1(5) . . ?
C13 Ru1 N1 170.2(5) . . ?
C14 Ru1 N1 97.8(5) . . ?
C16 Ru1 N1 89.1(5) . . ?
C15 Ru1 N1 91.9(5) . . ?
N2 Ru1 N1 78.3(5) . . ?
C30 Ru2 C29 89.4(6) . . ?
C30 Ru2 C31 88.0(6) . . ?
C29 Ru2 C31 91.3(6) . . ?
C30 Ru2 C32 88.5(5) . . ?
C29 Ru2 C32 85.2(6) . . ?
C31 Ru2 C32 175.1(5) . . ?
C30 Ru2 N7 95.9(5) . . ?
C29 Ru2 N7 174.4(5) . . ?
C31 Ru2 N7 90.6(5) . . ?
C32 Ru2 N7 93.2(5) . . ?
C30 Ru2 N8 172.4(5) . . ?
C29 Ru2 N8 97.2(5) . . ?
C31 Ru2 N8 88.2(5) . . ?
C32 Ru2 N8 95.7(5) . . ?
N7 Ru2 N8 77.6(5) . . ?
C49 Ru3 C46 89.4(7) . . ?
C49 Ru3 C48 89.0(10) . . ?
C46 Ru3 C48 89.3(8) . . ?
C49 Ru3 C47 89.1(8) . . ?
C46 Ru3 C47 88.4(7) . . ?
C48 Ru3 C47 177.1(9) . . ?
C49 Ru3 N14 96.4(8) . . ?
C46 Ru3 N14 173.0(8) . . ?
C48 Ru3 N14 94.7(8) . . ?
C47 Ru3 N14 87.8(7) . . ?
C49 Ru3 N13 173.5(7) . . ?
C46 Ru3 N13 97.0(6) . . ?
C48 Ru3 N13 90.5(9) . . ?
C47 Ru3 N13 91.6(6) . . ?
N14 Ru3 N13 77.2(7) . . ?
N1 C1 C2 119.3(17) . . ?
N1 C1 H1 120.3 . . ?
C2 C1 H1 120.3 . . ?
C3 C2 C1 119.9(18) . . ?
C3 C2 H2 120.1 . . ?
C1 C2 H2 120.1 . . ?
C2 C3 C4 123.1(16) . . ?
C2 C3 H3 118.4 . . ?
C4 C3 H3 118.4 . . ?
C3 C4 C5 124.9(17) . . ?
C3 C4 C12 113.7(17) . . ?
C5 C4 C12 121.3(18) . . ?
C6 C5 C4 120.2(17) . . ?
C6 C5 H5 119.9 . . ?
C4 C5 H5 119.9 . . ?
C5 C6 C7 122.6(18) . . ?
C5 C6 H6 118.7 . . ?
C7 C6 H6 118.7 . . ?
C8 C7 C11 117.3(15) . . ?
C8 C7 C6 124.9(17) . . ?
C11 C7 C6 117.7(17) . . ?
C7 C8 C9 119.2(15) . . ?
C7 C8 H8 120.4 . . ?
C9 C8 H8 120.4 . . ?
C10 C9 C8 119.7(17) . . ?
C10 C9 H9 120.2 . . ?
C8 C9 H9 120.2 . . ?
N2 C10 C9 123.6(15) . . ?
N2 C10 H10 118.2 . . ?
C9 C10 H10 118.2 . . ?
N2 C11 C7 123.0(14) . . ?
N2 C11 C12 117.4(13) . . ?
C7 C11 C12 119.6(14) . . ?
N1 C12 C4 125.0(16) . . ?
N1 C12 C11 116.5(13) . . ?
C4 C12 C11 118.4(15) . . ?
N3 C13 Ru1 171.9(11) . . ?
N4 C14 Ru1 176.5(13) . . ?
N5 C15 Ru1 176.4(12) . . ?
N6 C16 Ru1 175.9(15) . . ?
N7 C17 C18 124.8(16) . . ?
N7 C17 H17 117.6 . . ?
C18 C17 H17 117.6 . . ?
C19 C18 C17 117.3(17) . . ?
C19 C18 H18 121.4 . . ?
C17 C18 H18 121.4 . . ?
C18 C19 C20 121.4(15) . . ?
C18 C19 H19 119.3 . . ?
C20 C19 H19 119.3 . . ?
C19 C20 C21 124.1(16) . . ?
C19 C20 C28 116.3(14) . . ?
C21 C20 C28 119.5(16) . . ?
C22 C21 C20 119.0(17) . . ?
C22 C21 H21 120.5 . . ?
C20 C21 H21 120.5 . . ?
C21 C22 C23 125.5(17) . . ?
C21 C22 H22 117.2 . . ?
C23 C22 H22 117.2 . . ?
C24 C23 C27 119.3(15) . . ?
C24 C23 C22 125.2(16) . . ?
C27 C23 C22 115.4(16) . . ?
C25 C24 C23 117.9(16) . . ?
C25 C24 H24 121.0 . . ?
C23 C24 H24 121.0 . . ?
C24 C25 C26 120.2(18) . . ?
C24 C25 H25 119.9 . . ?
C26 C25 H25 119.9 . . ?
N8 C26 C25 123.0(16) . . ?
N8 C26 H26 118.5 . . ?
C25 C26 H26 118.5 . . ?
N8 C27 C28 117.8(13) . . ?
N8 C27 C23 121.0(15) . . ?
C28 C27 C23 121.2(14) . . ?
N7 C28 C27 117.2(13) . . ?
N7 C28 C20 123.5(14) . . ?
C27 C28 C20 119.2(14) . . ?
N9 C29 Ru2 171.4(13) . . ?
N10 C30 Ru2 175.8(12) . . ?
N11 C31 Ru2 177.3(13) . . ?
N12 C32 Ru2 174.0(12) . . ?
N13 C33 C34 121.4(19) . . ?
N13 C33 H33 119.3 . . ?
C34 C33 H33 119.3 . . ?
C36 C34 C33 120(2) . . ?
C36 C34 H34 120.2 . . ?
C33 C34 H34 120.2 . . ?
C37 C36 C34 119(2) . . ?
C37 C36 H36 120.6 . . ?
C34 C36 H36 120.6 . . ?
C36 C37 C38 122(3) . . ?
C36 C37 C45 120(2) . . ?
C38 C37 C45 118(3) . . ?
C39 C38 C37 120(4) . . ?
C39 C38 H38 120.0 . . ?
C37 C38 H38 120.0 . . ?
C38 C39 C40 126(3) . . ?
C38 C39 H39 116.8 . . ?
C40 C39 H39 116.8 . . ?
C41 C40 C44 117(4) . . ?
C41 C40 C39 129(3) . . ?
C44 C40 C39 114(3) . . ?
C40 C41 C42 122(3) . . ?
C40 C41 H41 119.2 . . ?
C42 C41 H41 119.2 . . ?
C41 C42 C43 121(3) . . ?
C41 C42 H42 119.3 . . ?
C43 C42 H42 119.3 . . ?
N14 C43 C42 117(3) . . ?
N14 C43 H43 121.3 . . ?
C42 C43 H43 121.3 . . ?
N14 C44 C45 115.6(19) . . ?
N14 C44 C40 123(3) . . ?
C45 C44 C40 122(3) . . ?
N13 C45 C37 122(2) . . ?
N13 C45 C44 118(2) . . ?
C37 C45 C44 120(2) . . ?
N15 C46 Ru3 177.0(16) . . ?
N16 C47 Ru3 176.6(16) . . ?
N17 C48 Ru3 177(2) . . ?
N18 C49 Ru3 174.3(19) . . ?
N19 C50 C51 121.9(13) . . ?
N19 C50 H50 119.1 . . ?
C51 C50 H50 119.1 . . ?
C50 C51 C35 118.9(13) . . ?
C50 C51 H51 120.6 . . ?
C35 C51 H51 120.6 . . ?
N20 C52 N19 125.4(12) . . ?
N20 C52 C52 117.9(15) . 2_566 ?
N19 C52 C52 116.7(15) . 2_566 ?
C54 C53 C56 116.6(12) . . ?
C54 C53 H53 121.7 . . ?
C56 C53 H53 121.7 . . ?
N21 C54 C53 123.4(13) . . ?
N21 C54 H54 118.3 . . ?
C53 C54 H54 118.3 . . ?
N22 C55 N21 127.0(11) . . ?
N22 C55 C55 117.7(15) . 2 ?
N21 C55 C55 115.2(15) . 2 ?
C1 N1 C12 118.8(13) . . ?
C1 N1 Ru1 127.6(11) . . ?
C12 N1 Ru1 113.6(10) . . ?
C10 N2 C11 117.1(12) . . ?
C10 N2 Ru1 128.8(10) . . ?
C11 N2 Ru1 114.0(10) . . ?
C13 N3 Er1 151.9(11) . . ?
C14 N4 Er2 154.3(11) . . ?
C17 N7 C28 116.6(13) . . ?
C17 N7 Ru2 128.9(10) . . ?
C28 N7 Ru2 114.4(10) . . ?
C26 N8 C27 118.4(14) . . ?
C26 N8 Ru2 128.3(10) . . ?
C27 N8 Ru2 113.0(10) . . ?
C29 N9 Er2 155.8(11) . . ?
C30 N10 Er1 154.4(11) . . ?
C33 N13 C45 118.4(17) . . ?
C33 N13 Ru3 127.8(13) . . ?
C45 N13 Ru3 113.8(13) . . ?
C43 N14 C44 120(2) . . ?
C43 N14 Ru3 125.7(19) . . ?
C44 N14 Ru3 114.2(14) . . ?
C46 N15 Er2 177.0(13) . . ?
C52 N19 C50 116.4(12) . . ?
C52 N19 Er1 121.3(8) . . ?
C50 N19 Er1 122.2(9) . . ?
C55 N21 C54 115.4(11) . . ?
C55 N21 Er2 121.5(8) . . ?
C54 N21 Er2 123.1(9) . . ?
C55 N22 C56 114.9(12) . . ?
C55 N22 Er2 122.3(8) . 2 ?
C56 N22 Er2 122.8(9) . 2 ?
N22 C56 C53 122.7(14) . . ?
N22 C56 H56 118.7 . . ?
C53 C56 H56 118.7 . . ?
N20 C35 C51 118.2(14) . . ?
C52 N20 C35 119.2(13) . . ?
C52 N20 Er1 120.4(8) . 2_566 ?
C35 N20 Er1 120.2(10) . 2_566 ?
C52 N20 H35 120.4 . . ?
C35 N20 H35 120.4 . . ?
Er1 N20 H35 3.8 2_566 . ?
Er1 O1 H1B 106.5 . . ?
Er1 O1 H1C 134.5 . . ?
H1B O1 H1C 106.1 . . ?
Er1 O2 H2B 112.3 . . ?
Er1 O2 H2C 81.8 . . ?
H2B O2 H2C 93.3 . . ?
Er1 O3 H3B 126.3 . . ?
Er1 O3 H3C 104.8 . . ?
H3B O3 H3C 105.8 . . ?
Er1 O4 H4B 101.0 . . ?
Er1 O4 H4C 98.6 . . ?
H4B O4 H4C 115.7 . . ?
Er2 O5 H5B 129.5 . . ?
Er2 O5 H5C 127.8 . . ?
H5B O5 H5C 95.2 . . ?
Er2 O6 H6B 100.8 . . ?
Er2 O6 H6C 140.4 . . ?
H6B O6 H6C 115.3 . . ?
Er2 O7 H7B 100.1 . . ?
Er2 O7 H7C 113.9 . . ?
H7B O7 H7C 90.4 . . ?

loop_
_geom_bond_atom_site_label_1
_geom_bond_atom_site_label_2
_geom_bond_distance
_geom_bond_site_symmetry_2
_geom_bond_publ_flag
Er1 O3 2.321(11) . ?
Er1 O1 2.332(10) . ?
Er1 O2 2.346(11) . ?
Er1 N3 2.348(12) . ?
Er1 N10 2.371(12) . ?
Er1 O4 2.389(10) . ?
Er1 N19 2.564(11) . ?
Er1 N20 2.581(12) 2_566 ?
Er1 H2C 2.3686 . ?
Er2 O6 2.314(11) . ?
Er2 N9 2.368(12) . ?
Er2 O5 2.374(8) . ?
Er2 N15 2.377(12) . ?
Er2 O7 2.383(9) . ?
Er2 N4 2.418(11) . ?
Er2 N22 2.536(11) 2 ?
Er2 N21 2.573(10) . ?
Ru1 C13 1.968(14) . ?
Ru1 C14 1.990(16) . ?
Ru1 C16 2.010(16) . ?
Ru1 C15 2.048(16) . ?
Ru1 N2 2.108(11) . ?
Ru1 N1 2.128(11) . ?
Ru2 C30 1.956(16) . ?
Ru2 C29 2.000(16) . ?
Ru2 C31 2.004(15) . ?
Ru2 C32 2.064(18) . ?
Ru2 N7 2.120(11) . ?
Ru2 N8 2.138(13) . ?
Ru3 C49 1.96(3) . ?
Ru3 C46 2.013(16) . ?
Ru3 C48 2.01(3) . ?
Ru3 C47 2.02(2) . ?
Ru3 N14 2.125(16) . ?
Ru3 N13 2.127(15) . ?
C1 N1 1.313(19) . ?
C1 C2 1.46(2) . ?
C1 H1 0.9500 . ?
C2 C3 1.34(3) . ?
C2 H2 0.9500 . ?
C3 C4 1.37(3) . ?
C3 H3 0.9500 . ?
C4 C5 1.40(3) . ?
C4 C12 1.44(2) . ?
C5 C6 1.35(3) . ?
C5 H5 0.9500 . ?
C6 C7 1.46(2) . ?
C6 H6 0.9500 . ?
C7 C8 1.37(3) . ?
C7 C11 1.43(2) . ?
C8 C9 1.38(2) . ?
C8 H8 0.9500 . ?
C9 C10 1.38(2) . ?
C9 H9 0.9500 . ?
C10 N2 1.326(19) . ?
C10 H10 0.9500 . ?
C11 N2 1.355(17) . ?
C11 C12 1.44(2) . ?
C12 N1 1.360(19) . ?
C13 N3 1.146(17) . ?
C14 N4 1.158(18) . ?
C15 N5 1.159(18) . ?
C16 N6 1.174(19) . ?
C17 N7 1.343(19) . ?
C17 C18 1.40(2) . ?
C17 H17 0.9500 . ?
C18 C19 1.37(3) . ?
C18 H18 0.9500 . ?
C19 C20 1.40(2) . ?
C19 H19 0.9500 . ?
C20 C21 1.41(3) . ?
C20 C28 1.42(2) . ?
C21 C22 1.33(3) . ?
C21 H21 0.9500 . ?
C22 C23 1.42(2) . ?
C22 H22 0.9500 . ?
C23 C24 1.41(2) . ?
C23 C27 1.42(2) . ?
C24 C25 1.37(2) . ?
C24 H24 0.9500 . ?
C25 C26 1.40(2) . ?
C25 H25 0.9500 . ?
C26 N8 1.332(19) . ?
C26 H26 0.9500 . ?
C27 N8 1.369(18) . ?
C27 C28 1.41(2) . ?
C28 N7 1.355(19) . ?
C29 N9 1.147(18) . ?
C30 N10 1.186(18) . ?
C31 N11 1.162(19) . ?
C32 N12 1.148(19) . ?
C33 N13 1.33(2) . ?
C33 C34 1.41(3) . ?
C33 H33 0.9500 . ?
C34 C36 1.38(3) . ?
C34 H34 0.9500 . ?
C36 C37 1.35(3) . ?
C36 H36 0.9500 . ?
C37 C38 1.41(4) . ?
C37 C45 1.41(3) . ?
C38 C39 1.31(5) . ?
C38 H38 0.9500 . ?
C39 C40 1.42(5) . ?
C39 H39 0.9500 . ?
C40 C41 1.36(5) . ?
C40 C44 1.41(3) . ?
C41 C42 1.37(5) . ?
C41 H41 0.9500 . ?
C42 C43 1.42(4) . ?
C42 H42 0.9500 . ?
C43 N14 1.37(3) . ?
C43 H43 0.9500 . ?
C44 N14 1.38(3) . ?
C44 C45 1.41(3) . ?
C45 N13 1.36(2) . ?
C46 N15 1.142(18) . ?
C47 N16 1.14(2) . ?
C48 N17 1.19(3) . ?
C49 N18 1.18(3) . ?
C50 N19 1.352(16) . ?
C50 C51 1.36(2) . ?
C50 H50 0.9500 . ?
C51 C35 1.38(2) . ?
C51 H51 0.9500 . ?
C52 N20 1.306(17) . ?
C52 N19 1.319(17) . ?
C52 C52 1.50(2) 2_566 ?
C53 C54 1.359(19) . ?
C53 C56 1.38(2) . ?
C53 H53 0.9500 . ?
C54 N21 1.347(15) . ?
C54 H54 0.9500 . ?
C55 N22 1.325(17) . ?
C55 N21 1.343(17) . ?
C55 C55 1.49(2) 2 ?
N22 C56 1.371(16) . ?
N22 Er2 2.536(11) 2 ?
C56 H56 0.9500 . ?
C35 N20 1.363(17) . ?
N20 Er1 2.581(12) 2_566 ?
N20 H35 0.8800 . ?
O1 H1B 0.8504 . ?
O1 H1C 0.8503 . ?
O2 H2B 0.8501 . ?
O2 H2C 0.8000 . ?
O3 H3B 0.8500 . ?
O3 H3C 0.8499 . ?
O4 H4B 0.8438 . ?
O4 H4C 0.8499 . ?
O5 H5B 0.8501 . ?
O5 H5C 0.8505 . ?
O6 H6B 0.8693 . ?
O6 H6C 0.8499 . ?
O7 H7B 0.8500 . ?
O7 H7C 0.8500 . ?
O20 O20' 1.44(7) . ?
